data_4346082
loop_
_publ_author_name
'Bolotin, Dmitrii S.'
'Demakova, Marina Ya'
'Novikov, Alexander S.'
'Avdontceva, Margarita S.'
'Kuznetsov, Maxim L.'
'Bokach, Nadezhda A.'
'Kukushkin, Vadim Yu'

_publ_section_title
;
 Bifunctional reactivity of amidoximes observed upon nucleophilic addition
 to metal-activated nitriles.
;
_journal_issue 8
_journal_name_full 'Inorganic chemistry'
_journal_page_first 4039
_journal_page_last 4046
_journal_paper_doi 10.1021/acs.inorgchem.5b00253
_journal_volume 54
_journal_year 2015
_chemical_formula_sum 'C25 H24 Br Cl N4 O3 Pt'
_chemical_formula_weight 738.91
_space_group_IT_number 2
_space_group_name_Hall '-P 1'
_space_group_name_H-M_alt 'P -1'
_symmetry_cell_setting triclinic
_symmetry_space_group_name_H-M 'P -1'
_atom_sites_solution_hydrogens geom
_atom_sites_solution_primary direct
_atom_sites_solution_secondary difmap
_audit_creation_method SHELXL-97
_cell_angle_alpha 102.552(4)
_cell_angle_beta 105.682(4)
_cell_angle_gamma 102.043(4)
_cell_formula_units_Z 2
_cell_length_a 10.2034(5)
_cell_length_b 11.2453(6)
_cell_length_c 12.0939(6)
_cell_measurement_reflns_used 7990
_cell_measurement_temperature 100(2)
_cell_measurement_theta_max 28.9440
_cell_measurement_theta_min 3.0770
_cell_volume 1250.17(12)
_computing_cell_refinement
;
CrysAlisPro, Agilent Technologies,
Version 1.171.36.20 (release 27-06-2012 CrysAlis171 .NET)
(compiled Jul 11 2012,15:38:31)
;
_computing_data_collection
;
CrysAlisPro, Agilent Technologies,
Version 1.171.36.20 (release 27-06-2012 CrysAlis171 .NET)
(compiled Jul 11 2012,15:38:31)
;
_computing_data_reduction
;
CrysAlisPro, Agilent Technologies,
Version 1.171.36.20 (release 27-06-2012 CrysAlis171 .NET)
(compiled Jul 11 2012,15:38:31)
;
_computing_publication_material
;
O. V. Dolomanov, L. J. Bourhis, R. J. Gildea, J. A. K. Howard and H. Puschmann,
OLEX2: a complete structure solution, refinement and analysis program.
J. Appl. Cryst. (2009). 42, 339-341.
;
_computing_structure_refinement 'SHELXL-97 (Sheldrick, 2008)'
_computing_structure_solution 'SHELXS-97 (Sheldrick, 2008)'
_diffrn_ambient_temperature 100(2)
_diffrn_detector_area_resol_mean 16.2096
_diffrn_measured_fraction_theta_full 0.971
_diffrn_measured_fraction_theta_max 0.971
_diffrn_measurement_device_type 'Xcalibur, Eos'
_diffrn_measurement_method '\w scans'
_diffrn_radiation_monochromator graphite
_diffrn_radiation_source 'Enhance (Mo) X-ray Source'
_diffrn_radiation_type MoK\a
_diffrn_radiation_wavelength 0.71073
_diffrn_reflns_av_R_equivalents 0.0268
_diffrn_reflns_av_sigmaI/netI 0.0345
_diffrn_reflns_limit_h_max 13
_diffrn_reflns_limit_h_min -13
_diffrn_reflns_limit_k_max 14
_diffrn_reflns_limit_k_min -14
_diffrn_reflns_limit_l_max 15
_diffrn_reflns_limit_l_min -15
_diffrn_reflns_number 16877
_diffrn_reflns_theta_full 27.50
_diffrn_reflns_theta_max 27.50
_diffrn_reflns_theta_min 2.97
_exptl_absorpt_coefficient_mu 7.352
_exptl_absorpt_correction_T_max 1.00000
_exptl_absorpt_correction_T_min 0.43739
_exptl_absorpt_correction_type multi-scan
_exptl_absorpt_process_details
;
CrysAlisPro, Agilent Technologies,
Version 1.171.36.32 (release 02-08-2013 CrysAlis171 .NET)
(compiled Aug  2 2013,16:46:58)
Empirical absorption correction using spherical harmonics,
 implemented in SCALE3 ABSPACK scaling algorithm.
;
_exptl_crystal_colour colourless
_exptl_crystal_density_diffrn 1.963
_exptl_crystal_density_method 'not measured'
_exptl_crystal_description prism
_exptl_crystal_F_000 712
_exptl_crystal_size_max 0.18
_exptl_crystal_size_mid 0.14
_exptl_crystal_size_min 0.08
_refine_diff_density_max 0.931
_refine_diff_density_min -0.820
_refine_diff_density_rms 0.115
_refine_ls_extinction_method none
_refine_ls_goodness_of_fit_ref 1.054
_refine_ls_hydrogen_treatment mixed
_refine_ls_matrix_type full
_refine_ls_number_parameters 316
_refine_ls_number_reflns 5588
_refine_ls_number_restraints 0
_refine_ls_restrained_S_all 1.054
_refine_ls_R_factor_all 0.0224
_refine_ls_R_factor_gt 0.0198
_refine_ls_shift/su_max 0.002
_refine_ls_shift/su_mean 0.000
_refine_ls_structure_factor_coef Fsqd
_refine_ls_weighting_details 'calc w=1/[\s^2^(Fo^2^)+(0.0102P)^2^+0.6327P] where P=(Fo^2^+2Fc^2^)/3'
_refine_ls_weighting_scheme calc
_refine_ls_wR_factor_gt 0.0373
_refine_ls_wR_factor_ref 0.0382
_reflns_number_gt 5258
_reflns_number_total 5588
_reflns_threshold_expression >2sigma(I)
_cod_data_source_file ic5b00253_si_002.cif
_cod_data_source_block 8
_cod_original_cell_volume 1250.17(11)
_cod_original_sg_symbol_H-M P-1
_cod_database_code 4346082

loop_
_symmetry_equiv_pos_as_xyz
'x, y, z'
'-x, -y, -z'

loop_
_atom_site_label
_atom_site_type_symbol
_atom_site_fract_x
_atom_site_fract_y
_atom_site_fract_z
_atom_site_U_iso_or_equiv
_atom_site_adp_type
_atom_site_occupancy
_atom_site_symmetry_multiplicity
_atom_site_calc_flag
_atom_site_refinement_flags
Pt1 Pt 0.786031(9) -0.101790(10) 0.400453(9) 0.00894(3) Uani 1 1 d .
Br1 Br 0.73578(3) 0.48262(3) 1.00368(3) 0.01863(7) Uani 1 1 d .
Cl1 Cl 0.77436(6) -0.26108(6) 0.23811(6) 0.01360(14) Uani 1 1 d .
O1 O 0.86016(17) 0.00830(18) 0.65270(17) 0.0126(4) Uani 1 1 d .
C19 C 1.1054(3) -0.1608(3) 0.9656(3) 0.0197(7) Uani 1 1 d .
H19 H 1.1488 -0.1755 1.0375 0.024 Uiso 1 1 calc R
C20 C 1.0210(3) -0.2617(3) 0.8674(3) 0.0215(7) Uani 1 1 d .
H20 H 1.0077 -0.3441 0.8734 0.026 Uiso 1 1 calc R
C6 C 0.8631(3) 0.3612(3) 0.8467(3) 0.0138(6) Uani 1 1 d .
H6 H 0.9485 0.4147 0.9026 0.017 Uiso 1 1 calc R
C3 C 0.7267(2) 0.1153(2) 0.5432(2) 0.0099(5) Uani 1 1 d .
C4 C 0.7335(2) 0.1973(2) 0.6587(2) 0.0102(5) Uani 1 1 d .
C8 C 0.6067(3) 0.2870(3) 0.7825(3) 0.0128(6) Uani 1 1 d .
H8 H 0.5220 0.2898 0.7965 0.015 Uiso 1 1 calc R
C7 C 0.7349(3) 0.3655(3) 0.8644(2) 0.0123(6) Uani 1 1 d .
N4 N 0.7927(2) 0.0256(2) 0.5383(2) 0.0113(5) Uani 1 1 d .
N2 N 0.6830(2) -0.0179(2) 0.2941(2) 0.0117(5) Uani 1 1 d .
H2 H 0.6673 -0.0464 0.2183 0.014 Uiso 1 1 calc R
C21 C 0.9556(3) -0.2415(3) 0.7593(3) 0.0159(6) Uani 1 1 d .
H21 H 0.8985 -0.3096 0.6930 0.019 Uiso 1 1 calc R
C9 C 0.6061(3) 0.2040(3) 0.6791(2) 0.0117(6) Uani 1 1 d .
H9 H 0.5201 0.1523 0.6226 0.014 Uiso 1 1 calc R
C18 C 1.1262(3) -0.0374(3) 0.9581(3) 0.0180(6) Uani 1 1 d .
H18 H 1.1832 0.0305 1.0247 0.022 Uiso 1 1 calc R
C17 C 1.0616(3) -0.0158(3) 0.8510(3) 0.0146(6) Uani 1 1 d .
H17 H 1.0750 0.0668 0.8455 0.017 Uiso 1 1 calc R
C5 C 0.8620(3) 0.2756(3) 0.7440(3) 0.0124(6) Uani 1 1 d .
H5 H 0.9472 0.2705 0.7320 0.015 Uiso 1 1 calc R
C16 C 0.9771(3) -0.1173(3) 0.7520(3) 0.0117(6) Uani 1 1 d .
N1 N 0.8867(2) -0.1641(2) 0.5315(2) 0.0123(5) Uani 1 1 d .
H1 H 0.9144 -0.2313 0.5180 0.015 Uiso 1 1 calc R
C1 C 0.9068(2) -0.0961(3) 0.6375(3) 0.0118(6) Uani 1 1 d .
N3 N 0.6520(2) 0.1384(2) 0.4445(2) 0.0110(5) Uani 1 1 d .
C10 C 0.5591(3) 0.1337(3) 0.2401(3) 0.0124(6) Uani 1 1 d .
C2 C 0.6364(2) 0.0788(3) 0.3311(2) 0.0110(6) Uani 1 1 d .
C11 C 0.4574(3) 0.1931(3) 0.2622(3) 0.0163(6) Uani 1 1 d .
H11 H 0.4345 0.1955 0.3319 0.020 Uiso 1 1 calc R
C15 C 0.5921(3) 0.1319(3) 0.1356(3) 0.0179(6) Uani 1 1 d .
H15 H 0.6589 0.0918 0.1198 0.021 Uiso 1 1 calc R
C14 C 0.5265(3) 0.1891(3) 0.0548(3) 0.0219(7) Uani 1 1 d .
H14 H 0.5502 0.1883 -0.0143 0.026 Uiso 1 1 calc R
C13 C 0.4258(3) 0.2475(3) 0.0769(3) 0.0222(7) Uani 1 1 d .
H13 H 0.3816 0.2859 0.0227 0.027 Uiso 1 1 calc R
C12 C 0.3912(3) 0.2484(3) 0.1799(3) 0.0213(7) Uani 1 1 d .
H12 H 0.3225 0.2867 0.1941 0.026 Uiso 1 1 calc R
O2S O 0.00466(19) 0.62547(18) 0.49606(19) 0.0177(4) Uani 1 1 d .
C3S C 0.1199(3) 0.5989(3) 0.5762(3) 0.0198(7) Uani 1 1 d .
H3SA H 0.1646 0.6700 0.6485 0.024 Uiso 1 1 calc R
H3SB H 0.1906 0.5878 0.5380 0.024 Uiso 1 1 calc R
C4S C -0.0663(3) 0.5197(3) 0.3916(3) 0.0200(7) Uani 1 1 d .
H4SA H -0.0014 0.5059 0.3478 0.024 Uiso 1 1 calc R
H4SB H -0.1456 0.5380 0.3398 0.024 Uiso 1 1 calc R
C2S C 0.4057(3) 0.5353(3) 0.4155(3) 0.0184(6) Uani 1 1 d .
H2SA H 0.3942 0.6103 0.4648 0.022 Uiso 1 1 calc R
H2SB H 0.3501 0.5228 0.3328 0.022 Uiso 1 1 calc R
C1S C 0.4388(3) 0.4444(3) 0.5732(3) 0.0194(7) Uani 1 1 d .
H1SA H 0.4060 0.3701 0.5975 0.023 Uiso 1 1 calc R
H1SB H 0.4280 0.5173 0.6259 0.023 Uiso 1 1 calc R
O1S O 0.35515(18) 0.42731(19) 0.45238(18) 0.0184(4) Uani 1 1 d .

loop_
_atom_site_aniso_label
_atom_site_aniso_U_11
_atom_site_aniso_U_22
_atom_site_aniso_U_33
_atom_site_aniso_U_23
_atom_site_aniso_U_13
_atom_site_aniso_U_12
Pt1 0.01036(5) 0.00822(6) 0.00963(6) 0.00261(4) 0.00431(4) 0.00416(4)
Br1 0.02133(14) 0.01777(16) 0.01487(16) -0.00189(13) 0.00634(12) 0.00806(12)
Cl1 0.0162(3) 0.0128(4) 0.0119(4) 0.0009(3) 0.0050(3) 0.0068(3)
O1 0.0164(9) 0.0139(11) 0.0097(10) 0.0047(9) 0.0032(8) 0.0088(8)
C19 0.0217(14) 0.0293(19) 0.0156(17) 0.0138(15) 0.0080(13) 0.0127(13)
C20 0.0271(15) 0.0197(18) 0.029(2) 0.0170(16) 0.0139(14) 0.0131(13)
C6 0.0123(12) 0.0135(15) 0.0147(16) 0.0056(13) 0.0025(11) 0.0032(11)
C3 0.0081(11) 0.0074(14) 0.0136(15) 0.0021(12) 0.0043(11) 0.0014(10)
C4 0.0157(12) 0.0072(14) 0.0119(15) 0.0069(12) 0.0060(11) 0.0058(10)
C8 0.0156(12) 0.0119(15) 0.0162(16) 0.0069(13) 0.0082(12) 0.0078(11)
C7 0.0171(13) 0.0111(15) 0.0087(14) 0.0025(12) 0.0033(11) 0.0060(11)
N4 0.0130(10) 0.0139(13) 0.0090(12) 0.0063(11) 0.0029(9) 0.0060(9)
N2 0.0154(11) 0.0126(13) 0.0103(13) 0.0045(11) 0.0068(9) 0.0060(9)
C21 0.0194(13) 0.0138(16) 0.0177(16) 0.0064(13) 0.0079(12) 0.0071(12)
C9 0.0113(12) 0.0115(15) 0.0126(15) 0.0033(12) 0.0043(11) 0.0035(11)
C18 0.0170(13) 0.0237(17) 0.0145(16) 0.0058(14) 0.0062(12) 0.0068(12)
C17 0.0166(13) 0.0154(16) 0.0164(16) 0.0078(13) 0.0084(12) 0.0071(11)
C5 0.0120(12) 0.0137(15) 0.0148(16) 0.0060(13) 0.0056(11) 0.0073(11)
C16 0.0124(12) 0.0140(15) 0.0141(15) 0.0068(13) 0.0076(11) 0.0073(11)
N1 0.0148(11) 0.0112(13) 0.0154(13) 0.0052(11) 0.0076(10) 0.0077(9)
C1 0.0108(12) 0.0094(14) 0.0179(16) 0.0065(13) 0.0063(11) 0.0037(10)
N3 0.0120(10) 0.0115(13) 0.0097(13) 0.0032(10) 0.0030(9) 0.0045(9)
C10 0.0132(12) 0.0103(15) 0.0117(15) 0.0021(12) 0.0025(11) 0.0023(11)
C2 0.0092(11) 0.0119(15) 0.0123(15) 0.0053(12) 0.0035(11) 0.0022(10)
C11 0.0181(13) 0.0182(16) 0.0134(16) 0.0039(13) 0.0043(12) 0.0086(12)
C15 0.0197(14) 0.0170(16) 0.0204(17) 0.0078(14) 0.0082(13) 0.0078(12)
C14 0.0332(16) 0.0197(18) 0.0143(17) 0.0080(15) 0.0076(13) 0.0078(13)
C13 0.0275(15) 0.0161(17) 0.0176(18) 0.0073(15) -0.0035(13) 0.0072(13)
C12 0.0198(14) 0.0201(18) 0.0210(18) 0.0030(15) 0.0000(13) 0.0116(13)
O2S 0.0205(10) 0.0103(11) 0.0227(12) 0.0046(10) 0.0055(9) 0.0079(8)
C3S 0.0148(13) 0.0148(16) 0.0271(19) 0.0037(14) 0.0045(12) 0.0042(12)
C4S 0.0235(14) 0.0153(17) 0.0211(18) 0.0059(14) 0.0043(13) 0.0087(12)
C2S 0.0189(14) 0.0173(16) 0.0191(17) 0.0094(14) 0.0040(12) 0.0043(12)
C1S 0.0196(14) 0.0197(17) 0.0198(18) 0.0098(15) 0.0069(12) 0.0029(12)
O1S 0.0160(9) 0.0180(12) 0.0189(12) 0.0094(10) 0.0022(8) 0.0007(8)

loop_
_atom_type_symbol
_atom_type_description
_atom_type_scat_dispersion_real
_atom_type_scat_dispersion_imag
_atom_type_scat_source
C C 0.0033 0.0016 'International Tables Vol C Tables 4.2.6.8 and 6.1.1.4'
H H 0.0000 0.0000 'International Tables Vol C Tables 4.2.6.8 and 6.1.1.4'
Br Br -0.2901 2.4595 'International Tables Vol C Tables 4.2.6.8 and 6.1.1.4'
Cl Cl 0.1484 0.1585 'International Tables Vol C Tables 4.2.6.8 and 6.1.1.4'
N N 0.0061 0.0033 'International Tables Vol C Tables 4.2.6.8 and 6.1.1.4'
O O 0.0106 0.0060 'International Tables Vol C Tables 4.2.6.8 and 6.1.1.4'
Pt Pt -1.7033 8.3905 'International Tables Vol C Tables 4.2.6.8 and 6.1.1.4'

loop_
_geom_angle_atom_site_label_1
_geom_angle_atom_site_label_2
_geom_angle_atom_site_label_3
_geom_angle
_geom_angle_site_symmetry_1
_geom_angle_site_symmetry_3
N4 Pt1 N2 90.11(9) . .
N4 Pt1 N1 79.76(9) . .
N2 Pt1 N1 169.82(9) . .
N4 Pt1 Cl1 177.68(6) . .
N2 Pt1 Cl1 91.34(7) . .
N1 Pt1 Cl1 98.75(7) . .
C1 O1 N4 110.8(2) . .
C20 C19 C18 120.5(3) . .
C20 C19 H19 119.8 . .
C18 C19 H19 119.8 . .
C19 C20 C21 120.5(3) . .
C19 C20 H20 119.7 . .
C21 C20 H20 119.7 . .
C7 C6 C5 119.1(2) . .
C7 C6 H6 120.4 . .
C5 C6 H6 120.4 . .
N4 C3 N3 122.5(2) . .
N4 C3 C4 121.4(2) . .
N3 C3 C4 116.1(2) . .
C5 C4 C9 119.2(3) . .
C5 C4 C3 122.0(2) . .
C9 C4 C3 118.6(2) . .
C7 C8 C9 119.1(2) . .
C7 C8 H8 120.5 . .
C9 C8 H8 120.5 . .
C8 C7 C6 121.5(3) . .
C8 C7 Br1 119.18(19) . .
C6 C7 Br1 119.3(2) . .
C3 N4 O1 115.1(2) . .
C3 N4 Pt1 129.04(19) . .
O1 N4 Pt1 115.04(15) . .
C2 N2 Pt1 124.3(2) . .
C2 N2 H2 117.8 . .
Pt1 N2 H2 117.8 . .
C20 C21 C16 118.9(3) . .
C20 C21 H21 120.6 . .
C16 C21 H21 120.6 . .
C8 C9 C4 120.8(2) . .
C8 C9 H9 119.6 . .
C4 C9 H9 119.6 . .
C17 C18 C19 119.7(3) . .
C17 C18 H18 120.2 . .
C19 C18 H18 120.2 . .
C18 C17 C16 119.9(3) . .
C18 C17 H17 120.1 . .
C16 C17 H17 120.1 . .
C6 C5 C4 120.3(2) . .
C6 C5 H5 119.8 . .
C4 C5 H5 119.8 . .
C17 C16 C21 120.6(3) . .
C17 C16 C1 120.6(2) . .
C21 C16 C1 118.7(3) . .
C1 N1 Pt1 114.67(18) . .
C1 N1 H1 122.7 . .
Pt1 N1 H1 122.7 . .
N1 C1 O1 119.7(2) . .
N1 C1 C16 127.6(2) . .
O1 C1 C16 112.7(2) . .
C2 N3 C3 126.0(2) . .
C15 C10 C11 119.1(2) . .
C15 C10 C2 120.7(2) . .
C11 C10 C2 120.2(2) . .
N2 C2 N3 127.2(2) . .
N2 C2 C10 118.8(3) . .
N3 C2 C10 114.0(2) . .
C12 C11 C10 119.6(3) . .
C12 C11 H11 120.2 . .
C10 C11 H11 120.2 . .
C14 C15 C10 120.7(3) . .
C14 C15 H15 119.7 . .
C10 C15 H15 119.7 . .
C13 C14 C15 120.0(3) . .
C13 C14 H14 120.0 . .
C15 C14 H14 120.0 . .
C12 C13 C14 119.7(3) . .
C12 C13 H13 120.2 . .
C14 C13 H13 120.2 . .
C13 C12 C11 120.9(3) . .
C13 C12 H12 119.6 . .
C11 C12 H12 119.6 . .
C4S O2S C3S 110.4(2) . .
O2S C3S C4S 110.3(2) . 2_566
O2S C3S H3SA 109.6 . .
C4S C3S H3SA 109.6 2_566 .
O2S C3S H3SB 109.6 . .
C4S C3S H3SB 109.6 2_566 .
H3SA C3S H3SB 108.1 . .
O2S C4S C3S 111.3(2) . 2_566
O2S C4S H4SA 109.4 . .
C3S C4S H4SA 109.4 2_566 .
O2S C4S H4SB 109.4 . .
C3S C4S H4SB 109.4 2_566 .
H4SA C4S H4SB 108.0 . .
O1S C2S C1S 110.7(2) . 2_666
O1S C2S H2SA 109.5 . .
C1S C2S H2SA 109.5 2_666 .
O1S C2S H2SB 109.5 . .
C1S C2S H2SB 109.5 2_666 .
H2SA C2S H2SB 108.1 . .
O1S C1S C2S 110.5(2) . 2_666
O1S C1S H1SA 109.5 . .
C2S C1S H1SA 109.5 2_666 .
O1S C1S H1SB 109.5 . .
C2S C1S H1SB 109.5 2_666 .
H1SA C1S H1SB 108.1 . .
C1S O1S C2S 109.6(2) . .

loop_
_geom_bond_atom_site_label_1
_geom_bond_atom_site_label_2
_geom_bond_distance
_geom_bond_site_symmetry_2
Pt1 N4 1.923(2) .
Pt1 N2 1.964(2) .
Pt1 N1 1.990(2) .
Pt1 Cl1 2.3094(7) .
Br1 C7 1.896(3) .
O1 C1 1.351(3) .
O1 N4 1.444(3) .
C19 C20 1.376(4) .
C19 C18 1.386(4) .
C19 H19 0.9300 .
C20 C21 1.387(4) .
C20 H20 0.9300 .
C6 C7 1.391(3) .
C6 C5 1.392(4) .
C6 H6 0.9300 .
C3 N4 1.324(3) .
C3 N3 1.342(3) .
C3 C4 1.472(4) .
C4 C5 1.397(4) .
C4 C9 1.401(3) .
C8 C7 1.382(4) .
C8 C9 1.385(4) .
C8 H8 0.9300 .
N2 C2 1.315(3) .
N2 H2 0.8600 .
C21 C16 1.393(4) .
C21 H21 0.9300 .
C9 H9 0.9300 .
C18 C17 1.383(4) .
C18 H18 0.9300 .
C17 C16 1.385(4) .
C17 H17 0.9300 .
C5 H5 0.9300 .
C16 C1 1.472(4) .
N1 C1 1.279(3) .
N1 H1 0.8600 .
N3 C2 1.339(3) .
C10 C15 1.391(4) .
C10 C11 1.399(3) .
C10 C2 1.498(3) .
C11 C12 1.384(4) .
C11 H11 0.9300 .
C15 C14 1.384(4) .
C15 H15 0.9300 .
C14 C13 1.383(4) .
C14 H14 0.9300 .
C13 C12 1.382(4) .
C13 H13 0.9300 .
C12 H12 0.9300 .
O2S C4S 1.424(4) .
O2S C3S 1.438(3) .
C3S C4S 1.505(4) 2_566
C3S H3SA 0.9700 .
C3S H3SB 0.9700 .
C4S C3S 1.505(4) 2_566
C4S H4SA 0.9700 .
C4S H4SB 0.9700 .
C2S O1S 1.428(3) .
C2S C1S 1.518(3) 2_666
C2S H2SA 0.9700 .
C2S H2SB 0.9700 .
C1S O1S 1.427(3) .
C1S C2S 1.518(3) 2_666
C1S H1SA 0.9700 .
C1S H1SB 0.9700 .
